data_4080909
loop_
_publ_author_name
'Sharma, Hemant K.'
'Arias-Ugarte, Renzo'
'Tomlinson, David'
'Gappa, Rie'
'Metta-Maga Alejandro J.'
'Ito, Haruhiko'
'Pannell, Keith H.'

_publ_section_title
;
 (Me3N)Mo(CO)5-Catalyzed Reduction of DMF by Disiloxane and Disilane
 Moieties: Fate of the Silicon-Containing Fragments
;
_journal_issue 14
_journal_name_full Organometallics
_journal_page_first 3788
_journal_paper_doi 10.1021/om301206c
_journal_volume 32
_journal_year 2013
_chemical_formula_sum 'C40 H42 O3 Si4'
_chemical_formula_weight 683.10
_chemical_name_systematic
; 
 ? 
;
_space_group_IT_number 2
_symmetry_cell_setting triclinic
_symmetry_space_group_name_Hall '-P 1'
_symmetry_space_group_name_H-M 'P -1'
_atom_sites_solution_hydrogens geom
_atom_sites_solution_primary direct
_atom_sites_solution_secondary difmap
_audit_creation_method SHELXL-97
_cell_angle_alpha 86.017(6)
_cell_angle_beta 75.923(6)
_cell_angle_gamma 62.423(5)
_cell_formula_units_Z 1
_cell_length_a 8.920(3)
_cell_length_b 9.541(3)
_cell_length_c 13.285(5)
_cell_measurement_reflns_used 1107
_cell_measurement_temperature 296(2)
_cell_measurement_theta_max 21.31
_cell_measurement_theta_min 2.41
_cell_volume 970.9(6)
_computing_cell_refinement 'Bruker SAINT'
_computing_data_collection 'Bruker APEX2'
_computing_data_reduction 'Bruker SAINT'
_computing_molecular_graphics 'Bruker SHELXTL'
_computing_publication_material 'Bruker SHELXTL'
_computing_structure_refinement 'SHELXL-97 (Sheldrick, 2008)'
_computing_structure_solution 'SHELXS-97 (Sheldrick, 2008)'
_diffrn_ambient_temperature 296(2)
_diffrn_measured_fraction_theta_full 0.992
_diffrn_measured_fraction_theta_max 0.992
_diffrn_measurement_device_type 'Bruker APEX CCD'
_diffrn_measurement_method '\f and \w scans'
_diffrn_radiation_monochromator graphite
_diffrn_radiation_source 'fine-focus sealed tube'
_diffrn_radiation_type MoK\a
_diffrn_radiation_wavelength 0.71073
_diffrn_reflns_av_R_equivalents 0.0395
_diffrn_reflns_av_sigmaI/netI 0.0690
_diffrn_reflns_limit_h_max 10
_diffrn_reflns_limit_h_min -10
_diffrn_reflns_limit_k_max 11
_diffrn_reflns_limit_k_min -11
_diffrn_reflns_limit_l_max 15
_diffrn_reflns_limit_l_min 0
_diffrn_reflns_number 3388
_diffrn_reflns_theta_full 24.99
_diffrn_reflns_theta_max 24.99
_diffrn_reflns_theta_min 1.58
_exptl_absorpt_coefficient_mu 0.188
_exptl_absorpt_correction_T_max 0.9892
_exptl_absorpt_correction_T_min 0.9813
_exptl_absorpt_correction_type none
_exptl_crystal_colour colourless
_exptl_crystal_density_diffrn 1.168
_exptl_crystal_density_method 'not measured'
_exptl_crystal_description slab
_exptl_crystal_F_000 362
_exptl_crystal_size_max 0.10
_exptl_crystal_size_mid 0.08
_exptl_crystal_size_min 0.06
_refine_diff_density_max 0.287
_refine_diff_density_min -0.330
_refine_diff_density_rms 0.052
_refine_ls_extinction_method none
_refine_ls_goodness_of_fit_ref 0.871
_refine_ls_hydrogen_treatment mixed
_refine_ls_matrix_type full
_refine_ls_number_parameters 240
_refine_ls_number_reflns 3388
_refine_ls_number_restraints 24
_refine_ls_restrained_S_all 0.896
_refine_ls_R_factor_all 0.0962
_refine_ls_R_factor_gt 0.0562
_refine_ls_shift/su_max 0.000
_refine_ls_shift/su_mean 0.000
_refine_ls_structure_factor_coef Fsqd
_refine_ls_weighting_details 'calc w=1/[\s^2^(Fo^2^)+(0.1000P)^2^+0.5000P] where P=(Fo^2^+2Fc^2^)/3'
_refine_ls_weighting_scheme calc
_refine_ls_wR_factor_gt 0.1432
_refine_ls_wR_factor_ref 0.1711
_reflns_number_gt 2173
_reflns_number_total 3388
_reflns_threshold_expression >2sigma(I)
_cod_data_source_file om301206c_si_002.cif
_cod_data_source_block Si645HS
_cod_depositor_comments
;
The following automatic conversions were performed:

'_symmetry_cell_setting' value 'Triclinic' changed to 'triclinic'
according to /home/saulius/struct/CIF-dictionaries/cif_core.dic
dictionary named 'cif_core.dic' version 2.4.2 from 2011-04-26.

Automatic conversion script
Id: cif_fix_values 1891 2012-01-12 08:04:46Z andrius 
;
_cod_original_sg_symbol_H-M P-1
_cod_database_code 4080909

loop_
_symmetry_equiv_pos_as_xyz
'x, y, z'
'-x, -y, -z'

loop_
_atom_site_label
_atom_site_type_symbol
_atom_site_fract_x
_atom_site_fract_y
_atom_site_fract_z
_atom_site_U_iso_or_equiv
_atom_site_adp_type
_atom_site_occupancy
_atom_site_symmetry_multiplicity
_atom_site_calc_flag
_atom_site_refinement_flags
_atom_site_disorder_group
Si1 Si 0.56486(12) 0.74138(10) 0.25126(7) 0.0391(3) Uani 1 1 d . .
Si2 Si 0.43235(18) 0.68200(14) 0.48669(8) 0.0669(4) Uani 1 1 d DU .
O1 O 0.4754(3) 0.7036(3) 0.36435(17) 0.0523(6) Uani 1 1 d . .
O2 O 0.4257(7) 0.5241(6) 0.5115(5) 0.0693(16) Uani 0.50 1 d P -1
C1 C 0.1855(12) 0.8267(19) 0.5267(10) 0.117(5) Uani 0.603(18) 1 d PDU 1
H1A H 0.1239 0.7936 0.4918 0.176 Uiso 0.603(18) 1 calc PR 1
H1B H 0.1664 0.9316 0.5075 0.176 Uiso 0.603(18) 1 calc PR 1
H1C H 0.1441 0.8268 0.6005 0.176 Uiso 0.603(18) 1 calc PR 1
C2 C 0.558(3) 0.741(4) 0.550(2) 0.104(7) Uani 0.603(18) 1 d PDU 1
H2A H 0.4911 0.7862 0.6180 0.156 Uiso 0.603(18) 1 calc PR 1
H2B H 0.5841 0.8178 0.5091 0.156 Uiso 0.603(18) 1 calc PR 1
H2C H 0.6647 0.6497 0.5543 0.156 Uiso 0.603(18) 1 calc PR 1
C21 C 0.2263(15) 0.7167(19) 0.5564(9) 0.072(4) Uani 0.397(18) 1 d PDU 2
H21A H 0.1926 0.6479 0.5290 0.107 Uiso 0.397(18) 1 calc PR 2
H21B H 0.1447 0.8249 0.5508 0.107 Uiso 0.397(18) 1 calc PR 2
H21C H 0.2272 0.6964 0.6281 0.107 Uiso 0.397(18) 1 calc PR 2
C22 C 0.525(4) 0.774(5) 0.554(3) 0.083(9) Uani 0.397(18) 1 d PDU 2
H22A H 0.4599 0.8874 0.5537 0.125 Uiso 0.397(18) 1 calc PR 2
H22B H 0.6441 0.7412 0.5191 0.125 Uiso 0.397(18) 1 calc PR 2
H22C H 0.5176 0.7424 0.6245 0.125 Uiso 0.397(18) 1 calc PR 2
C3 C 0.6329(4) 0.5723(3) 0.1592(2) 0.0394(8) Uani 1 1 d . .
C4 C 0.5629(5) 0.4679(4) 0.1798(3) 0.0602(10) Uani 1 1 d . .
H4 H 0.4809 0.4814 0.2418 0.072 Uiso 1 1 calc R .
C5 C 0.6115(6) 0.3442(5) 0.1106(4) 0.0721(12) Uani 1 1 d . .
H5 H 0.5619 0.2760 0.1260 0.087 Uiso 1 1 calc R .
C6 C 0.7322(6) 0.3224(5) 0.0199(4) 0.0719(12) Uani 1 1 d . .
H6 H 0.7670 0.2378 -0.0261 0.086 Uiso 1 1 calc R .
C7 C 0.8026(5) 0.4245(5) -0.0040(3) 0.0655(11) Uani 1 1 d . .
H7 H 0.8831 0.4111 -0.0668 0.079 Uiso 1 1 calc R .
C8 C 0.7536(5) 0.5471(4) 0.0653(3) 0.0519(9) Uani 1 1 d . .
H8 H 0.8030 0.6153 0.0487 0.062 Uiso 1 1 calc R .
C9 C 0.3999(4) 0.9300(4) 0.2117(2) 0.0417(8) Uani 1 1 d . .
C10 C 0.3649(5) 0.9512(4) 0.1141(3) 0.0529(9) Uani 1 1 d . .
H10 H 0.4291 0.8689 0.0637 0.063 Uiso 1 1 calc R .
C11 C 0.2365(6) 1.0923(5) 0.0903(3) 0.0683(12) Uani 1 1 d . .
H11 H 0.2142 1.1031 0.0246 0.082 Uiso 1 1 calc R .
C12 C 0.1428(5) 1.2151(5) 0.1623(4) 0.0704(12) Uani 1 1 d . .
H12 H 0.0560 1.3095 0.1462 0.085 Uiso 1 1 calc R .
C13 C 0.1771(6) 1.1989(4) 0.2590(3) 0.0731(13) Uani 1 1 d . .
H13 H 0.1152 1.2835 0.3079 0.088 Uiso 1 1 calc R .
C14 C 0.3021(5) 1.0584(4) 0.2838(3) 0.0610(11) Uani 1 1 d . .
H14 H 0.3221 1.0485 0.3500 0.073 Uiso 1 1 calc R .
C15 C 0.7571(4) 0.7651(4) 0.2596(3) 0.0451(8) Uani 1 1 d . .
C16 C 0.7817(5) 0.8944(5) 0.2239(3) 0.0586(10) Uani 1 1 d . .
H16 H 0.6989 0.9740 0.1938 0.070 Uiso 1 1 calc R .
C17 C 0.9269(6) 0.9091(6) 0.2319(4) 0.0788(14) Uani 1 1 d . .
H17 H 0.9403 0.9973 0.2073 0.095 Uiso 1 1 calc R .
C18 C 1.0499(6) 0.7920(7) 0.2764(4) 0.0874(16) Uani 1 1 d . .
H18 H 1.1462 0.8017 0.2829 0.105 Uiso 1 1 calc R .
C19 C 1.0312(6) 0.6627(7) 0.3107(4) 0.0875(15) Uani 1 1 d . .
H19 H 1.1156 0.5833 0.3400 0.105 Uiso 1 1 calc R .
C20 C 0.8878(5) 0.6481(5) 0.3026(3) 0.0628(11) Uani 1 1 d . .
H20 H 0.8776 0.5581 0.3264 0.075 Uiso 1 1 calc R .

loop_
_atom_site_aniso_label
_atom_site_aniso_U_11
_atom_site_aniso_U_22
_atom_site_aniso_U_33
_atom_site_aniso_U_23
_atom_site_aniso_U_13
_atom_site_aniso_U_12
Si1 0.0431(5) 0.0356(5) 0.0367(5) 0.0047(4) -0.0104(4) -0.0165(4)
Si2 0.1124(10) 0.0695(7) 0.0345(6) 0.0040(5) -0.0082(6) -0.0594(7)
O1 0.0559(15) 0.0557(14) 0.0445(15) 0.0128(11) -0.0122(12) -0.0263(12)
O2 0.086(4) 0.049(3) 0.074(4) 0.025(3) -0.018(4) -0.036(4)
C1 0.102(6) 0.142(12) 0.083(8) -0.021(8) 0.034(5) -0.059(7)
C2 0.155(15) 0.120(14) 0.073(15) 0.019(11) -0.049(14) -0.084(13)
C21 0.094(8) 0.064(9) 0.052(7) 0.017(6) -0.006(6) -0.040(7)
C22 0.087(11) 0.100(15) 0.051(15) -0.037(14) -0.006(9) -0.032(10)
C3 0.0413(18) 0.0365(16) 0.0389(19) 0.0047(13) -0.0148(15) -0.0146(14)
C4 0.070(3) 0.050(2) 0.062(3) 0.0003(18) -0.008(2) -0.032(2)
C5 0.088(3) 0.056(2) 0.084(3) -0.004(2) -0.015(3) -0.044(2)
C6 0.073(3) 0.059(2) 0.079(3) -0.018(2) -0.023(3) -0.021(2)
C7 0.059(2) 0.075(3) 0.057(3) -0.015(2) -0.008(2) -0.028(2)
C8 0.054(2) 0.053(2) 0.049(2) -0.0035(17) -0.0101(18) -0.0258(18)
C9 0.0468(19) 0.0415(17) 0.0369(19) 0.0039(14) -0.0073(15) -0.0219(15)
C10 0.056(2) 0.049(2) 0.045(2) 0.0048(16) -0.0119(17) -0.0172(17)
C11 0.077(3) 0.066(3) 0.054(3) 0.020(2) -0.027(2) -0.022(2)
C12 0.059(3) 0.051(2) 0.078(3) 0.020(2) -0.021(2) -0.007(2)
C13 0.073(3) 0.040(2) 0.070(3) -0.0032(19) -0.009(2) 0.0000(19)
C14 0.077(3) 0.0408(19) 0.048(2) 0.0050(16) -0.019(2) -0.0112(19)
C15 0.0429(19) 0.0461(18) 0.041(2) -0.0062(15) -0.0049(15) -0.0176(16)
C16 0.061(2) 0.063(2) 0.055(2) -0.0016(18) -0.0042(19) -0.035(2)
C17 0.079(3) 0.087(3) 0.086(3) -0.016(3) 0.002(3) -0.059(3)
C18 0.061(3) 0.115(4) 0.097(4) -0.031(3) -0.011(3) -0.049(3)
C19 0.051(3) 0.103(4) 0.113(4) 0.003(3) -0.032(3) -0.033(3)
C20 0.047(2) 0.057(2) 0.082(3) 0.004(2) -0.020(2) -0.0196(18)

loop_
_atom_type_symbol
_atom_type_description
_atom_type_scat_dispersion_real
_atom_type_scat_dispersion_imag
_atom_type_scat_source
C C 0.0033 0.0016 'International Tables Vol C Tables 4.2.6.8 and 6.1.1.4'
H H 0.0000 0.0000 'International Tables Vol C Tables 4.2.6.8 and 6.1.1.4'
O O 0.0106 0.0060 'International Tables Vol C Tables 4.2.6.8 and 6.1.1.4'
Si Si 0.0817 0.0704 'International Tables Vol C Tables 4.2.6.8 and 6.1.1.4'

loop_
_geom_angle_atom_site_label_1
_geom_angle_atom_site_label_2
_geom_angle_atom_site_label_3
_geom_angle
_geom_angle_site_symmetry_1
_geom_angle_site_symmetry_3
O1 Si1 C15 109.91(15) . .
O1 Si1 C3 107.81(14) . .
C15 Si1 C3 110.28(15) . .
O1 Si1 C9 107.70(14) . .
C15 Si1 C9 109.41(15) . .
C3 Si1 C9 111.67(15) . .
O2 Si2 O1 111.7(3) . .
O2 Si2 C21 69.5(6) . .
O1 Si2 C21 122.1(5) . .
O2 Si2 O2 39.6(3) . 2_666
O1 Si2 O2 99.4(2) . 2_666
C21 Si2 O2 107.7(6) . 2_666
O2 Si2 C2 120.3(11) . .
O1 Si2 C2 110.3(11) . .
C21 Si2 C2 117.6(10) . .
O2 Si2 C2 93.6(10) 2_666 .
O2 Si2 C22 126.7(17) . .
O1 Si2 C22 110.9(16) . .
C21 Si2 C22 111.2(13) . .
O2 Si2 C22 103.0(14) 2_666 .
C2 Si2 C22 10(2) . .
O2 Si2 C1 99.3(5) . .
O1 Si2 C1 101.5(5) . .
C21 Si2 C1 31.8(4) . .
O2 Si2 C1 138.8(5) 2_666 .
C2 Si2 C1 111.5(10) . .
C22 Si2 C1 102.1(12) . .
Si2 O1 Si1 160.56(18) . .
Si2 O2 Si2 140.4(3) . 2_666
Si2 C1 H1A 109.5 . .
Si2 C1 H1B 109.5 . .
Si2 C1 H1C 109.5 . .
Si2 C2 H2A 109.5 . .
Si2 C2 H2B 109.5 . .
Si2 C2 H2C 109.5 . .
Si2 C21 H21A 109.5 . .
Si2 C21 H21B 109.5 . .
H21A C21 H21B 109.5 . .
Si2 C21 H21C 109.5 . .
H21A C21 H21C 109.5 . .
H21B C21 H21C 109.5 . .
Si2 C22 H22A 109.5 . .
Si2 C22 H22B 109.5 . .
H22A C22 H22B 109.5 . .
Si2 C22 H22C 109.5 . .
H22A C22 H22C 109.5 . .
H22B C22 H22C 109.5 . .
C4 C3 C8 116.6(3) . .
C4 C3 Si1 121.9(3) . .
C8 C3 Si1 121.5(2) . .
C5 C4 C3 121.7(4) . .
C5 C4 H4 119.1 . .
C3 C4 H4 119.1 . .
C6 C5 C4 119.8(4) . .
C6 C5 H5 120.1 . .
C4 C5 H5 120.1 . .
C5 C6 C7 120.2(4) . .
C5 C6 H6 119.9 . .
C7 C6 H6 119.9 . .
C6 C7 C8 119.5(4) . .
C6 C7 H7 120.2 . .
C8 C7 H7 120.2 . .
C7 C8 C3 122.1(4) . .
C7 C8 H8 118.9 . .
C3 C8 H8 118.9 . .
C10 C9 C14 116.9(3) . .
C10 C9 Si1 123.9(2) . .
C14 C9 Si1 119.2(3) . .
C11 C10 C9 121.4(3) . .
C11 C10 H10 119.3 . .
C9 C10 H10 119.3 . .
C12 C11 C10 120.4(4) . .
C12 C11 H11 119.8 . .
C10 C11 H11 119.8 . .
C11 C12 C13 119.6(4) . .
C11 C12 H12 120.2 . .
C13 C12 H12 120.2 . .
C14 C13 C12 120.3(4) . .
C14 C13 H13 119.8 . .
C12 C13 H13 119.8 . .
C13 C14 C9 121.4(4) . .
C13 C14 H14 119.3 . .
C9 C14 H14 119.3 . .
C16 C15 C20 116.2(3) . .
C16 C15 Si1 123.4(3) . .
C20 C15 Si1 120.4(3) . .
C15 C16 C17 122.0(4) . .
C15 C16 H16 119.0 . .
C17 C16 H16 119.0 . .
C18 C17 C16 119.4(4) . .
C18 C17 H17 120.3 . .
C16 C17 H17 120.3 . .
C19 C18 C17 120.2(4) . .
C19 C18 H18 119.9 . .
C17 C18 H18 119.9 . .
C18 C19 C20 120.4(5) . .
C18 C19 H19 119.8 . .
C20 C19 H19 119.8 . .
C19 C20 C15 121.8(4) . .
C19 C20 H20 119.1 . .
C15 C20 H20 119.1 . .

loop_
_geom_bond_atom_site_label_1
_geom_bond_atom_site_label_2
_geom_bond_distance
_geom_bond_site_symmetry_2
Si1 O1 1.622(2) .
Si1 C15 1.859(4) .
Si1 C3 1.863(3) .
Si1 C9 1.864(3) .
Si2 O2 1.545(5) .
Si2 O1 1.598(2) .
Si2 C21 1.731(10) .
Si2 O2 1.781(5) 2_666
Si2 C2 1.838(11) .
Si2 C22 1.841(13) .
Si2 C1 1.938(10) .
O2 Si2 1.781(5) 2_666
C1 H1A 0.9600 .
C1 H1B 0.9600 .
C1 H1C 0.9600 .
C2 H2A 0.9600 .
C2 H2B 0.9600 .
C2 H2C 0.9600 .
C21 H21A 0.9600 .
C21 H21B 0.9600 .
C21 H21C 0.9600 .
C22 H22A 0.9600 .
C22 H22B 0.9600 .
C22 H22C 0.9600 .
C3 C4 1.383(5) .
C3 C8 1.386(5) .
C4 C5 1.382(5) .
C4 H4 0.9300 .
C5 C6 1.361(6) .
C5 H5 0.9300 .
C6 C7 1.368(6) .
C6 H6 0.9300 .
C7 C8 1.374(5) .
C7 H7 0.9300 .
C8 H8 0.9300 .
C9 C10 1.385(5) .
C9 C14 1.395(5) .
C10 C11 1.384(5) .
C10 H10 0.9300 .
C11 C12 1.359(6) .
C11 H11 0.9300 .
C12 C13 1.374(6) .
C12 H12 0.9300 .
C13 C14 1.372(5) .
C13 H13 0.9300 .
C14 H14 0.9300 .
C15 C16 1.384(5) .
C15 C20 1.402(5) .
C16 C17 1.394(6) .
C16 H16 0.9300 .
C17 C18 1.375(7) .
C17 H17 0.9300 .
C18 C19 1.354(7) .
C18 H18 0.9300 .
C19 C20 1.379(6) .
C19 H19 0.9300 .
C20 H20 0.9300 .

loop_
_geom_torsion_atom_site_label_1
_geom_torsion_atom_site_label_2
_geom_torsion_atom_site_label_3
_geom_torsion_atom_site_label_4
_geom_torsion
_geom_torsion_site_symmetry_1
_geom_torsion_site_symmetry_4
O2 Si2 O1 Si1 -132.8(5) . .
C21 Si2 O1 Si1 148.5(8) . .
O2 Si2 O1 Si1 -93.5(5) 2_666 .
C2 Si2 O1 Si1 3.9(11) . .
C22 Si2 O1 Si1 14.4(14) . .
C1 Si2 O1 Si1 122.2(7) . .
C15 Si1 O1 Si2 10.1(5) . .
C3 Si1 O1 Si2 130.3(5) . .
C9 Si1 O1 Si2 -109.0(5) . .
O1 Si2 O2 Si2 78.1(6) . 2_666
C21 Si2 O2 Si2 -164.4(9) . 2_666
O2 Si2 O2 Si2 0.0 2_666 2_666
C2 Si2 O2 Si2 -53.6(12) . 2_666
C22 Si2 O2 Si2 -62.7(16) . 2_666
C1 Si2 O2 Si2 -175.5(7) . 2_666
O1 Si1 C3 C4 19.5(3) . .
C15 Si1 C3 C4 139.5(3) . .
C9 Si1 C3 C4 -98.6(3) . .
O1 Si1 C3 C8 -162.0(3) . .
C15 Si1 C3 C8 -42.0(3) . .
C9 Si1 C3 C8 79.9(3) . .
C8 C3 C4 C5 0.4(6) . .
Si1 C3 C4 C5 178.9(3) . .
C3 C4 C5 C6 0.5(7) . .
C4 C5 C6 C7 -1.4(7) . .
C5 C6 C7 C8 1.5(7) . .
C6 C7 C8 C3 -0.6(6) . .
C4 C3 C8 C7 -0.3(5) . .
Si1 C3 C8 C7 -178.9(3) . .
O1 Si1 C9 C10 -133.4(3) . .
C15 Si1 C9 C10 107.2(3) . .
C3 Si1 C9 C10 -15.2(3) . .
O1 Si1 C9 C14 45.4(3) . .
C15 Si1 C9 C14 -74.0(3) . .
C3 Si1 C9 C14 163.6(3) . .
C14 C9 C10 C11 -1.2(5) . .
Si1 C9 C10 C11 177.6(3) . .
C9 C10 C11 C12 1.0(6) . .
C10 C11 C12 C13 0.4(7) . .
C11 C12 C13 C14 -1.6(7) . .
C12 C13 C14 C9 1.4(7) . .
C10 C9 C14 C13 0.0(6) . .
Si1 C9 C14 C13 -178.9(3) . .
O1 Si1 C15 C16 -128.2(3) . .
C3 Si1 C15 C16 113.1(3) . .
C9 Si1 C15 C16 -10.1(3) . .
O1 Si1 C15 C20 52.4(3) . .
C3 Si1 C15 C20 -66.3(3) . .
C9 Si1 C15 C20 170.5(3) . .
C20 C15 C16 C17 -1.0(5) . .
Si1 C15 C16 C17 179.6(3) . .
C15 C16 C17 C18 0.0(6) . .
C16 C17 C18 C19 0.9(7) . .
C17 C18 C19 C20 -0.8(8) . .
C18 C19 C20 C15 -0.3(7) . .
C16 C15 C20 C19 1.2(6) . .
Si1 C15 C20 C19 -179.4(3) . .
